data_7118926
loop_
_publ_author_name
'Huang, Hai'
'Tang, Luning'
'Liu, Qi'
'Xi, Yang'
'He, Guangke'
'Zhu, Hongjun'

_publ_section_title
;
 Formation of \a-chalcogenyl acrylamides through unprecedented
 chalcogen-mediated metal-free oxyfunctionalization of ynamides with DMSO
 as an oxidant.
;
_journal_issue 32
_journal_name_full 'Chemical communications (Cambridge, England)'
_journal_page_first 5605
_journal_page_last 5608
_journal_paper_doi 10.1039/c5cc10517j
_journal_volume 52
_journal_year 2016
_chemical_formula_sum 'C20 H19 N O3 S'
_chemical_formula_weight 353.42
_chemical_name_systematic
; 
 ? 
;
_space_group_IT_number 2
_symmetry_cell_setting triclinic
_symmetry_space_group_name_Hall '-P 1'
_symmetry_space_group_name_H-M 'P -1'
_atom_sites_solution_hydrogens geom
_atom_sites_solution_primary direct
_atom_sites_solution_secondary difmap
_audit_creation_method SHELXL-97
_audit_update_record
;
2015-10-20 deposited with the CCDC.
2016-03-16 downloaded from the CCDC.
;
_cell_angle_alpha 80.774(11)
_cell_angle_beta 82.540(12)
_cell_angle_gamma 77.770(11)
_cell_formula_units_Z 2
_cell_length_a 7.326(5)
_cell_length_b 10.134(7)
_cell_length_c 12.489(8)
_cell_measurement_reflns_used 2040
_cell_measurement_temperature 296(2)
_cell_measurement_theta_max 27.91
_cell_measurement_theta_min 2.47
_cell_volume 890.0(10)
_computing_cell_refinement 'Bruker SAINT'
_computing_data_collection 'Bruker APEX2'
_computing_data_reduction 'Bruker SAINT'
_computing_molecular_graphics 'Bruker SHELXTL'
_computing_publication_material 'Bruker SHELXTL'
_computing_structure_refinement 'SHELXL-97 (Sheldrick, 1997)'
_computing_structure_solution 'SHELXS-97 (Sheldrick, 1990)'
_diffrn_ambient_temperature 296(2)
_diffrn_measured_fraction_theta_full 0.995
_diffrn_measured_fraction_theta_max 0.995
_diffrn_measurement_device_type 'Bruker APEX-II CCD'
_diffrn_measurement_method '\f and \w scans'
_diffrn_radiation_monochromator graphite
_diffrn_radiation_source 'fine-focus sealed tube'
_diffrn_radiation_type MoK\a
_diffrn_radiation_wavelength 0.71073
_diffrn_reflns_av_R_equivalents 0.0205
_diffrn_reflns_av_sigmaI/netI 0.0351
_diffrn_reflns_limit_h_max 8
_diffrn_reflns_limit_h_min -8
_diffrn_reflns_limit_k_max 11
_diffrn_reflns_limit_k_min -12
_diffrn_reflns_limit_l_max 14
_diffrn_reflns_limit_l_min -14
_diffrn_reflns_number 4938
_diffrn_reflns_theta_full 25.01
_diffrn_reflns_theta_max 25.01
_diffrn_reflns_theta_min 2.08
_exptl_absorpt_coefficient_mu 0.200
_exptl_absorpt_correction_T_max 0.9573
_exptl_absorpt_correction_T_min 0.9461
_exptl_absorpt_correction_type multi-scan
_exptl_absorpt_process_details SADABS
_exptl_crystal_colour colorless
_exptl_crystal_density_diffrn 1.319
_exptl_crystal_density_method 'not measured'
_exptl_crystal_description block
_exptl_crystal_F_000 372
_exptl_crystal_size_max 0.28
_exptl_crystal_size_mid 0.25
_exptl_crystal_size_min 0.22
_refine_diff_density_max 0.163
_refine_diff_density_min -0.202
_refine_diff_density_rms 0.037
_refine_ls_extinction_method none
_refine_ls_goodness_of_fit_ref 1.066
_refine_ls_hydrogen_treatment mixed
_refine_ls_matrix_type full
_refine_ls_number_parameters 228
_refine_ls_number_reflns 3122
_refine_ls_number_restraints 0
_refine_ls_restrained_S_all 1.066
_refine_ls_R_factor_all 0.0572
_refine_ls_R_factor_gt 0.0417
_refine_ls_shift/su_max 0.002
_refine_ls_shift/su_mean 0.000
_refine_ls_structure_factor_coef Fsqd
_refine_ls_weighting_details 'calc w=1/[\s^2^(Fo^2^)+(0.0536P)^2^+0.2674P] where P=(Fo^2^+2Fc^2^)/3'
_refine_ls_weighting_scheme calc
_refine_ls_wR_factor_gt 0.1127
_refine_ls_wR_factor_ref 0.1248
_reflns_number_gt 2417
_reflns_number_total 3122
_reflns_threshold_expression >2sigma(I)
_cod_data_source_file c5cc10517j2.cif
_cod_data_source_block 20150528ngd_0m
_cod_depositor_comments
;
The following automatic conversions were performed:

'_symmetry_cell_setting' value 'Triclinic' changed to 'triclinic'
according to
/usr/data/users/saulius/crontab/automatic-downloads/rss-feeds/RSC/lib/dictionaries/cif_core.dic
dictionary named 'cif_core.dic' version 2.4.2 from 2011-04-26.

'_exptl_absorpt_correction_type' value 'MULTI-SCAN' changed to
'multi-scan' according to
/usr/data/users/saulius/crontab/automatic-downloads/rss-feeds/RSC/lib/dictionaries/cif_core.dic
dictionary named 'cif_core.dic' version 2.4.2 from 2011-04-26.

Automatic conversion script
Id: cif_fix_values 4268 2015-11-12 08:31:59Z antanas 

 Adding full bibliography for 7118926--7118928.cif.
;
_cod_original_sg_symbol_H-M 'P-1   '
_cod_database_code 7118926

loop_
_symmetry_equiv_pos_as_xyz
'x, y, z'
'-x, -y, -z'

loop_
_atom_site_label
_atom_site_type_symbol
_atom_site_fract_x
_atom_site_fract_y
_atom_site_fract_z
_atom_site_U_iso_or_equiv
_atom_site_adp_type
_atom_site_occupancy
_atom_site_symmetry_multiplicity
_atom_site_calc_flag
_atom_site_refinement_flags
C1 C 0.3973(3) 0.6592(2) 0.22175(18) 0.0530(5) Uani 1 1 d .
C2 C 0.5603(5) 0.7685(3) 0.3097(3) 0.0982(11) Uani 1 1 d .
H2A H 0.5016 0.8208 0.3679 0.118 Uiso 1 1 calc R
H2B H 0.6719 0.8025 0.2771 0.118 Uiso 1 1 calc R
C3 C 0.6105(4) 0.6217(3) 0.3531(2) 0.0720(7) Uani 1 1 d .
H3A H 0.7433 0.5862 0.3370 0.086 Uiso 1 1 calc R
H3B H 0.5773 0.6058 0.4312 0.086 Uiso 1 1 calc R
C4 C 0.4968(3) 0.4234(2) 0.31260(18) 0.0558(6) Uani 1 1 d .
C5 C 0.3767(3) 0.3692(2) 0.24861(17) 0.0494(5) Uani 1 1 d .
C6 C 0.4470(3) 0.3143(2) 0.15895(16) 0.0469(5) Uani 1 1 d .
C7 C 0.6489(3) 0.3074(3) 0.11353(19) 0.0647(6) Uani 1 1 d .
H7A H 0.7129 0.3440 0.1608 0.097 Uiso 1 1 calc R
H7B H 0.6545 0.3596 0.0423 0.097 Uiso 1 1 calc R
H7C H 0.7079 0.2142 0.1085 0.097 Uiso 1 1 calc R
C8 C 0.3316(3) 0.2595(2) 0.09381(16) 0.0462(5) Uani 1 1 d .
C9 C 0.2141(4) 0.3457(3) 0.0245(2) 0.0670(7) Uani 1 1 d .
H9 H 0.2030 0.4394 0.0205 0.080 Uiso 1 1 calc R
C10 C 0.1114(4) 0.2948(3) -0.0399(2) 0.0808(8) Uani 1 1 d .
H10 H 0.0329 0.3540 -0.0869 0.097 Uiso 1 1 calc R
C11 C 0.1266(4) 0.1575(4) -0.0335(3) 0.0850(9) Uani 1 1 d .
H11 H 0.0581 0.1230 -0.0763 0.102 Uiso 1 1 calc R
C12 C 0.2414(5) 0.0709(3) 0.0352(3) 0.0839(9) Uani 1 1 d .
H12 H 0.2497 -0.0227 0.0400 0.101 Uiso 1 1 calc R
C13 C 0.3455(4) 0.1212(2) 0.0977(2) 0.0658(7) Uani 1 1 d .
H13 H 0.4261 0.0610 0.1431 0.079 Uiso 1 1 calc R
C14 C 0.1429(3) 0.2660(2) 0.41776(17) 0.0498(5) Uani 1 1 d .
C15 C 0.2571(4) 0.1384(2) 0.4223(2) 0.0655(6) Uani 1 1 d .
H15 H 0.3434 0.1168 0.3632 0.079 Uiso 1 1 calc R
C16 C 0.2448(4) 0.0433(3) 0.5127(2) 0.0646(6) Uani 1 1 d .
H16 H 0.3236 -0.0419 0.5140 0.078 Uiso 1 1 calc R
C17 C 0.1188(3) 0.0707(3) 0.60168(19) 0.0594(6) Uani 1 1 d .
C18 C 0.0069(4) 0.1983(3) 0.5964(2) 0.0734(7) Uani 1 1 d .
H18 H -0.0788 0.2198 0.6558 0.088 Uiso 1 1 calc R
C19 C 0.0170(3) 0.2952(3) 0.5066(2) 0.0641(6) Uani 1 1 d .
H19 H -0.0613 0.3805 0.5058 0.077 Uiso 1 1 calc R
C20 C 0.1096(5) -0.0349(3) 0.7002(2) 0.0883(9) Uani 1 1 d .
H20A H 0.1371 -0.1239 0.6778 0.133 Uiso 1 1 calc R
H20B H -0.0140 -0.0194 0.7381 0.133 Uiso 1 1 calc R
H20C H 0.1998 -0.0289 0.7476 0.133 Uiso 1 1 calc R
N1 N 0.4967(3) 0.56160(18) 0.29417(14) 0.0537(5) Uani 1 1 d .
O1 O 0.2910(3) 0.64496(16) 0.16162(14) 0.0678(5) Uani 1 1 d .
O2 O 0.4339(3) 0.78044(16) 0.23004(15) 0.0723(5) Uani 1 1 d .
O3 O 0.5894(3) 0.35258(18) 0.38080(15) 0.0849(6) Uani 1 1 d .
S1 S 0.13757(9) 0.39010(6) 0.30018(5) 0.0616(2) Uani 1 1 d .

loop_
_atom_site_aniso_label
_atom_site_aniso_U_11
_atom_site_aniso_U_22
_atom_site_aniso_U_33
_atom_site_aniso_U_23
_atom_site_aniso_U_13
_atom_site_aniso_U_12
C1 0.0564(14) 0.0535(13) 0.0505(13) -0.0124(10) -0.0049(11) -0.0101(10)
C2 0.110(3) 0.078(2) 0.124(3) -0.0324(19) -0.046(2) -0.0234(18)
C3 0.0801(18) 0.0814(18) 0.0673(16) -0.0244(14) -0.0259(14) -0.0221(14)
C4 0.0642(15) 0.0585(13) 0.0451(12) -0.0132(10) -0.0144(11) -0.0028(11)
C5 0.0566(13) 0.0464(11) 0.0457(12) -0.0065(9) -0.0094(10) -0.0084(10)
C6 0.0562(13) 0.0434(11) 0.0416(11) -0.0030(9) -0.0051(9) -0.0129(9)
C7 0.0604(15) 0.0889(17) 0.0501(13) -0.0111(12) -0.0005(11) -0.0283(13)
C8 0.0494(12) 0.0488(11) 0.0432(11) -0.0123(9) 0.0014(9) -0.0149(9)
C9 0.0756(17) 0.0602(14) 0.0711(16) -0.0138(12) -0.0202(13) -0.0148(12)
C10 0.0671(18) 0.107(2) 0.0769(19) -0.0251(17) -0.0234(14) -0.0170(16)
C11 0.0641(18) 0.125(3) 0.088(2) -0.058(2) 0.0051(15) -0.0430(18)
C12 0.088(2) 0.0727(18) 0.106(2) -0.0451(17) 0.0092(18) -0.0367(16)
C13 0.0713(16) 0.0532(13) 0.0769(17) -0.0172(12) -0.0029(13) -0.0177(12)
C14 0.0468(12) 0.0575(12) 0.0484(12) -0.0199(10) -0.0048(9) -0.0078(10)
C15 0.0715(17) 0.0664(15) 0.0526(14) -0.0195(12) 0.0053(12) 0.0012(12)
C16 0.0724(16) 0.0581(14) 0.0616(15) -0.0148(12) -0.0058(12) -0.0043(12)
C17 0.0606(15) 0.0711(15) 0.0548(14) -0.0129(11) -0.0073(11) -0.0270(12)
C18 0.0612(16) 0.093(2) 0.0624(16) -0.0199(14) 0.0147(12) -0.0119(14)
C19 0.0554(14) 0.0665(15) 0.0662(16) -0.0195(12) 0.0028(12) 0.0002(11)
C20 0.105(2) 0.094(2) 0.0694(18) 0.0002(15) -0.0058(16) -0.0385(18)
N1 0.0621(12) 0.0562(11) 0.0490(10) -0.0162(8) -0.0187(9) -0.0101(9)
O1 0.0780(12) 0.0668(10) 0.0634(10) -0.0033(8) -0.0308(9) -0.0146(9)
O2 0.0790(12) 0.0550(10) 0.0884(13) -0.0125(9) -0.0182(10) -0.0177(8)
O3 0.1103(16) 0.0718(11) 0.0764(12) -0.0042(10) -0.0515(12) -0.0050(11)
S1 0.0567(4) 0.0673(4) 0.0547(4) -0.0119(3) -0.0051(3) 0.0038(3)

loop_
_atom_type_symbol
_atom_type_description
_atom_type_scat_dispersion_real
_atom_type_scat_dispersion_imag
_atom_type_scat_source
C C 0.0033 0.0016 'International Tables Vol C Tables 4.2.6.8 and 6.1.1.4'
H H 0.0000 0.0000 'International Tables Vol C Tables 4.2.6.8 and 6.1.1.4'
N N 0.0061 0.0033 'International Tables Vol C Tables 4.2.6.8 and 6.1.1.4'
O O 0.0106 0.0060 'International Tables Vol C Tables 4.2.6.8 and 6.1.1.4'
S S 0.1246 0.1234 'International Tables Vol C Tables 4.2.6.8 and 6.1.1.4'

loop_
_geom_angle_atom_site_label_1
_geom_angle_atom_site_label_2
_geom_angle_atom_site_label_3
_geom_angle
O1 C1 O2 122.8(2)
O1 C1 N1 128.5(2)
O2 C1 N1 108.69(19)
O2 C2 C3 107.2(2)
O2 C2 H2A 110.3
C3 C2 H2A 110.3
O2 C2 H2B 110.3
C3 C2 H2B 110.3
H2A C2 H2B 108.5
N1 C3 C2 101.9(2)
N1 C3 H3A 111.4
C2 C3 H3A 111.4
N1 C3 H3B 111.4
C2 C3 H3B 111.4
H3A C3 H3B 109.3
O3 C4 N1 118.9(2)
O3 C4 C5 122.9(2)
N1 C4 C5 118.18(18)
C6 C5 C4 121.5(2)
C6 C5 S1 123.95(17)
C4 C5 S1 114.56(16)
C5 C6 C8 122.7(2)
C5 C6 C7 122.2(2)
C8 C6 C7 115.04(18)
C6 C7 H7A 109.5
C6 C7 H7B 109.5
H7A C7 H7B 109.5
C6 C7 H7C 109.5
H7A C7 H7C 109.5
H7B C7 H7C 109.5
C9 C8 C13 118.2(2)
C9 C8 C6 120.74(19)
C13 C8 C6 121.0(2)
C8 C9 C10 121.0(2)
C8 C9 H9 119.5
C10 C9 H9 119.5
C11 C10 C9 119.5(3)
C11 C10 H10 120.3
C9 C10 H10 120.3
C12 C11 C10 120.3(3)
C12 C11 H11 119.8
C10 C11 H11 119.8
C11 C12 C13 120.2(3)
C11 C12 H12 119.9
C13 C12 H12 119.9
C12 C13 C8 120.7(3)
C12 C13 H13 119.6
C8 C13 H13 119.6
C19 C14 C15 118.3(2)
C19 C14 S1 118.00(18)
C15 C14 S1 123.55(18)
C16 C15 C14 120.8(2)
C16 C15 H15 119.6
C14 C15 H15 119.6
C15 C16 C17 121.5(2)
C15 C16 H16 119.2
C17 C16 H16 119.2
C18 C17 C16 117.1(2)
C18 C17 C20 122.5(3)
C16 C17 C20 120.4(3)
C17 C18 C19 122.3(2)
C17 C18 H18 118.8
C19 C18 H18 118.8
C18 C19 C14 120.0(2)
C18 C19 H19 120.0
C14 C19 H19 120.0
C17 C20 H20A 109.5
C17 C20 H20B 109.5
H20A C20 H20B 109.5
C17 C20 H20C 109.5
H20A C20 H20C 109.5
H20B C20 H20C 109.5
C1 N1 C4 127.45(18)
C1 N1 C3 111.22(19)
C4 N1 C3 121.33(19)
C1 O2 C2 111.0(2)
C5 S1 C14 102.33(10)

loop_
_geom_bond_atom_site_label_1
_geom_bond_atom_site_label_2
_geom_bond_distance
C1 O1 1.194(3)
C1 O2 1.334(3)
C1 N1 1.381(3)
C2 O2 1.420(3)
C2 C3 1.484(4)
C2 H2A 0.9700
C2 H2B 0.9700
C3 N1 1.458(3)
C3 H3A 0.9700
C3 H3B 0.9700
C4 O3 1.203(3)
C4 N1 1.382(3)
C4 C5 1.497(3)
C5 C6 1.326(3)
C5 S1 1.767(3)
C6 C8 1.485(3)
C6 C7 1.505(3)
C7 H7A 0.9600
C7 H7B 0.9600
C7 H7C 0.9600
C8 C9 1.373(3)
C8 C13 1.378(3)
C9 C10 1.390(3)
C9 H9 0.9300
C10 C11 1.362(4)
C10 H10 0.9300
C11 C12 1.359(4)
C11 H11 0.9300
C12 C13 1.378(4)
C12 H12 0.9300
C13 H13 0.9300
C14 C19 1.376(3)
C14 C15 1.380(3)
C14 S1 1.773(2)
C15 C16 1.369(3)
C15 H15 0.9300
C16 C17 1.374(3)
C16 H16 0.9300
C17 C18 1.373(4)
C17 C20 1.500(4)
C18 C19 1.373(4)
C18 H18 0.9300
C19 H19 0.9300
C20 H20A 0.9600
C20 H20B 0.9600
C20 H20C 0.9600

loop_
_geom_torsion_atom_site_label_1
_geom_torsion_atom_site_label_2
_geom_torsion_atom_site_label_3
_geom_torsion_atom_site_label_4
_geom_torsion
O2 C2 C3 N1 -2.2(3)
O3 C4 C5 C6 -84.9(3)
N1 C4 C5 C6 96.9(3)
O3 C4 C5 S1 96.9(3)
N1 C4 C5 S1 -81.2(2)
C4 C5 C6 C8 179.92(18)
S1 C5 C6 C8 -2.2(3)
C4 C5 C6 C7 -2.3(3)
S1 C5 C6 C7 175.59(17)
C5 C6 C8 C9 77.8(3)
C7 C6 C8 C9 -100.1(3)
C5 C6 C8 C13 -105.0(3)
C7 C6 C8 C13 77.1(3)
C13 C8 C9 C10 0.2(4)
C6 C8 C9 C10 177.4(2)
C8 C9 C10 C11 0.5(4)
C9 C10 C11 C12 -0.1(5)
C10 C11 C12 C13 -1.0(5)
C11 C12 C13 C8 1.6(4)
C9 C8 C13 C12 -1.2(4)
C6 C8 C13 C12 -178.5(2)
C19 C14 C15 C16 0.2(4)
S1 C14 C15 C16 -175.06(18)
C14 C15 C16 C17 0.3(4)
C15 C16 C17 C18 -0.7(4)
C15 C16 C17 C20 -179.4(2)
C16 C17 C18 C19 0.6(4)
C20 C17 C18 C19 179.3(2)
C17 C18 C19 C14 -0.2(4)
C15 C14 C19 C18 -0.3(4)
S1 C14 C19 C18 175.29(19)
O1 C1 N1 C4 0.8(4)
O2 C1 N1 C4 179.1(2)
O1 C1 N1 C3 -179.6(3)
O2 C1 N1 C3 -1.3(3)
O3 C4 N1 C1 -178.5(2)
C5 C4 N1 C1 -0.2(3)
O3 C4 N1 C3 1.9(4)
C5 C4 N1 C3 -179.8(2)
C2 C3 N1 C1 2.1(3)
C2 C3 N1 C4 -178.2(2)
O1 C1 O2 C2 178.2(3)
N1 C1 O2 C2 -0.2(3)
C3 C2 O2 C1 1.6(3)
C6 C5 S1 C14 108.3(2)
C4 C5 S1 C14 -73.66(17)
C19 C14 S1 C5 145.92(18)
C15 C14 S1 C5 -38.8(2)
